data_1563154
loop_
_publ_author_name
'Gorelova, Liudmila A.'
'Pakhomova, Anna S.'
'Krzhizhanovskaya, Maria G.'
'Pankin, Dmitrii V.'
'Krivovichev, Sergey V.'
'Dubrovinsky, Leonid S.'
'Kasatkin, Anatoly V.'

_publ_section_title
;
 Crystal Structure Evolution of Slawsonite SrAl2Si2O8 and Paracelsian
 BaAl2Si2O8 upon Compression and Decompression
;
_journal_issue 23
_journal_name_full 'The Journal of Physical Chemistry C'
_journal_page_first 13014
_journal_page_last 13023
_journal_paper_doi 10.1021/acs.jpcc.1c02949
_journal_volume 125
_journal_year 2021
_chemical_formula_sum 'Al2 O8 Si2 Sr'
_chemical_formula_weight 325.76
_space_group_crystal_system monoclinic
_space_group_IT_number 14
_space_group_name_Hall '-P 2ybc'
_space_group_name_H-M_alt 'P 1 21/c 1'
_audit_creation_method SHELXL-2018/3
_cell_angle_alpha 90
_cell_angle_beta 90.322(2)
_cell_angle_gamma 90
_cell_formula_units_Z 4
_cell_length_a 8.3189(2)
_cell_length_b 9.3438(15)
_cell_length_c 8.8428(3)
_cell_measurement_reflns_used 942
_cell_measurement_temperature 293(2)
_cell_measurement_theta_max 19.216
_cell_measurement_theta_min 2.832
_cell_volume 687.34(11)
_computing_structure_refinement 'SHELXL-2018/3 (Sheldrick, 2018)'
_diffrn_ambient_temperature 293(2)
_diffrn_measured_fraction_theta_full 0.347
_diffrn_measured_fraction_theta_max 0.190
_diffrn_measurement_device_type 'esperanto-CrysAlisPro-abstract goniometer imported esperanto images'
_diffrn_radiation_type synchrotron
_diffrn_radiation_wavelength 0.41106
_diffrn_reflns_av_R_equivalents 0.0326
_diffrn_reflns_av_unetI/netI 0.0406
_diffrn_reflns_Laue_measured_fraction_full 0.347
_diffrn_reflns_Laue_measured_fraction_max 0.190
_diffrn_reflns_limit_h_max 12
_diffrn_reflns_limit_h_min -12
_diffrn_reflns_limit_k_max 6
_diffrn_reflns_limit_k_min -4
_diffrn_reflns_limit_l_max 12
_diffrn_reflns_limit_l_min -12
_diffrn_reflns_number 942
_diffrn_reflns_point_group_measured_fraction_full 0.347
_diffrn_reflns_point_group_measured_fraction_max 0.190
_diffrn_reflns_theta_full 14.279
_diffrn_reflns_theta_max 19.216
_diffrn_reflns_theta_min 2.832
_exptl_absorpt_coefficient_mu 1.978
_exptl_crystal_colour colorless
_exptl_crystal_density_diffrn 3.148
_exptl_crystal_density_meas ?
_exptl_crystal_density_method none
_exptl_crystal_description isosymmetric
_exptl_crystal_F_000 624
_exptl_crystal_size_max 0.010
_exptl_crystal_size_mid 0.010
_exptl_crystal_size_min 0.005
_refine_diff_density_max 0.308
_refine_diff_density_min -0.361
_refine_diff_density_rms 0.082
_refine_ls_extinction_method none
_refine_ls_goodness_of_fit_ref 1.121
_refine_ls_hydrogen_treatment undef
_refine_ls_matrix_type full
_refine_ls_number_parameters 103
_refine_ls_number_reflns 562
_refine_ls_number_restraints 0
_refine_ls_restrained_S_all 1.121
_refine_ls_R_factor_all 0.0288
_refine_ls_R_factor_gt 0.0243
_refine_ls_shift/su_max 0.001
_refine_ls_shift/su_mean 0.000
_refine_ls_structure_factor_coef Fsqd
_refine_ls_weighting_details 'w=1/[\s^2^(Fo^2^)+(0.0083P)^2^+1.8999P] where P=(Fo^2^+2Fc^2^)/3'
_refine_ls_weighting_scheme calc
_refine_ls_wR_factor_gt 0.0517
_refine_ls_wR_factor_ref 0.0575
_reflns_Friedel_coverage 0.000
_reflns_number_gt 504
_reflns_number_total 562
_reflns_threshold_expression 'I > 2\s(I)'
_cod_data_source_file slav_p01.cif
_cod_data_source_block shelx
_cod_depositor_comments
;
The following automatic conversions were performed:

data item '_exptl_crystal_density_meas' value 'none' was changed to
'?' -- the value is perceived as not measured.

Automatic conversion script
Id: cif_fix_values 7556 2019-12-06 15:28:31Z antanas 

 Adding full bibliography for 1563145--1563156.cif.
;
_cod_original_sg_symbol_H-M 'P 21/c'
_cod_database_code 1563154
_shelx_shelxl_version_number 2018/3
_shelx_space_group_comment
;
The symmetry employed for this shelxl refinement is uniquely defined
by the following loop, which should always be used as a source of
symmetry information in preference to the above space-group names.
They are only intended as comments.
;

loop_
_space_group_symop_operation_xyz
'x, y, z'
'-x, y+1/2, -z+1/2'
'-x, -y, -z'
'x, -y-1/2, z-1/2'

loop_
_atom_site_label
_atom_site_type_symbol
_atom_site_fract_x
_atom_site_fract_y
_atom_site_fract_z
_atom_site_U_iso_or_equiv
_atom_site_adp_type
_atom_site_occupancy
_atom_site_site_symmetry_order
_atom_site_calc_flag
_atom_site_refinement_flags_posn
_atom_site_refinement_flags_adp
_atom_site_refinement_flags_occupancy
_atom_site_disorder_assembly
_atom_site_disorder_group
Sr1 Sr 0.74938(5) 0.41135(10) 0.61062(6) 0.0098(4) Uani 1 1 d . . . . .
Si1 Si 0.56066(15) 0.4214(3) 0.24123(18) 0.0103(12) Uani 1 1 d . . . . .
Si2 Si 1.05623(15) 0.2996(4) 0.94099(17) 0.0081(11) Uani 1 1 d . . . . .
Al1 Al 1.06910(17) 0.5738(4) 0.76703(19) 0.0092(14) Uani 1 1 d . . . . .
Al2 Al 0.42895(17) 0.1947(4) 0.44556(19) 0.0102(15) Uani 1 1 d . . . . .
O1 O 0.7398(4) 0.4255(9) 0.3156(4) 0.014(3) Uani 1 1 d . . . . .
O2 O 0.9908(5) 0.4061(9) 0.8076(5) 0.010(3) Uani 1 1 d . . . . .
O3 O 1.0545(4) 0.1341(9) 0.8810(5) 0.0135(9) Uiso 1 1 d . . . . .
O4 O 0.4432(4) 0.3710(9) 0.3764(5) 0.013(3) Uani 1 1 d . . . . .
O5 O 0.5604(4) 0.3088(9) 0.1010(4) 0.009(3) Uani 1 1 d . . . . .
O6 O 1.2326(4) 0.3468(9) 0.9923(5) 0.011(3) Uani 1 1 d . . . . .
O7 O 0.9296(4) 0.3104(9) 1.0796(5) 0.0126(8) Uiso 1 1 d . . . . .
O8 O 0.4940(4) 0.5759(10) 0.1909(5) 0.0121(9) Uiso 1 1 d . . . . .

loop_
_atom_site_aniso_label
_atom_site_aniso_U_11
_atom_site_aniso_U_22
_atom_site_aniso_U_33
_atom_site_aniso_U_23
_atom_site_aniso_U_13
_atom_site_aniso_U_12
Sr1 0.0087(2) 0.0087(13) 0.0121(3) -0.0010(3) -0.0004(2) -0.0003(2)
Si1 0.0052(6) 0.019(4) 0.0071(9) 0.0014(10) 0.0001(6) 0.0001(7)
Si2 0.0075(6) 0.008(4) 0.0086(9) 0.0004(9) 0.0000(6) 0.0005(8)
Al1 0.0073(7) 0.014(5) 0.0066(10) 0.0004(11) 0.0005(8) 0.0008(8)
Al2 0.0068(7) 0.016(5) 0.0074(10) -0.0004(11) -0.0008(7) 0.0010(9)
O1 0.0075(16) 0.027(11) 0.007(2) -0.001(3) 0.0011(15) -0.002(2)
O2 0.0153(18) 0.005(12) 0.011(2) 0.003(3) -0.0024(17) 0.000(2)
O4 0.0115(18) 0.018(13) 0.009(2) 0.002(3) 0.0055(17) 0.001(2)
O5 0.0083(16) 0.010(11) 0.010(2) -0.003(3) -0.0026(16) -0.001(2)
O6 0.0084(16) 0.009(11) 0.016(2) -0.008(3) -0.0019(16) 0.000(2)

loop_
_atom_type_symbol
_atom_type_description
_atom_type_scat_dispersion_real
_atom_type_scat_dispersion_imag
_atom_type_scat_source
O O 0.0017 0.0018 'International Tables Vol C Tables 4.2.6.8 and 6.1.1.4'
Al Al 0.0192 0.0163 'International Tables Vol C Tables 4.2.6.8 and 6.1.1.4'
Si Si 0.0265 0.0226 'International Tables Vol C Tables 4.2.6.8 and 6.1.1.4'
Sr Sr 0.2429 1.2951 'International Tables Vol C Tables 4.2.6.8 and 6.1.1.4'

loop_
_geom_angle_atom_site_label_1
_geom_angle_atom_site_label_2
_geom_angle_atom_site_label_3
_geom_angle
_geom_angle_site_symmetry_1
_geom_angle_site_symmetry_3
_geom_angle_publ_flag
O7 Sr1 O4 175.74(14) 4_565 3_666 ?
O7 Sr1 O5 73.21(18) 4_565 4_566 ?
O4 Sr1 O5 104.43(18) 3_666 4_566 ?
O7 Sr1 O1 87.09(17) 4_565 . ?
O4 Sr1 O1 89.36(17) 3_666 . ?
O5 Sr1 O1 89.56(17) 4_566 . ?
O7 Sr1 O3 106.07(18) 4_565 2_756 ?
O4 Sr1 O3 76.27(19) 3_666 2_756 ?
O5 Sr1 O3 179.25(18) 4_566 2_756 ?
O1 Sr1 O3 90.19(17) . 2_756 ?
O7 Sr1 O2 67.4(2) 4_565 . ?
O4 Sr1 O2 116.8(2) 3_666 . ?
O5 Sr1 O2 117.7(2) 4_566 . ?
O1 Sr1 O2 132.52(13) . . ?
O3 Sr1 O2 62.1(2) 2_756 . ?
O7 Sr1 O8 123.1(2) 4_565 3_666 ?
O4 Sr1 O8 57.9(2) 3_666 3_666 ?
O5 Sr1 O8 66.3(2) 4_566 3_666 ?
O1 Sr1 O8 129.07(11) . 3_666 ?
O3 Sr1 O8 114.4(2) 2_756 3_666 ?
O2 Sr1 O8 98.18(13) . 3_666 ?
O7 Sr1 O3 51.52(19) 4_565 4_565 ?
O4 Sr1 O3 127.47(17) 3_666 4_565 ?
O5 Sr1 O3 110.36(18) 4_566 4_565 ?
O1 Sr1 O3 53.79(10) . 4_565 ?
O3 Sr1 O3 68.9(2) 2_756 4_565 ?
O2 Sr1 O3 79.56(12) . 4_565 ?
O8 Sr1 O3 174.6(2) 3_666 4_565 ?
O7 Sr1 Si1 151.93(13) 4_565 3_666 ?
O4 Sr1 Si1 28.91(12) 3_666 3_666 ?
O5 Sr1 Si1 85.01(13) 4_566 3_666 ?
O1 Sr1 Si1 110.69(12) . 3_666 ?
O3 Sr1 Si1 95.74(14) 2_756 3_666 ?
O2 Sr1 Si1 109.84(14) . 3_666 ?
O8 Sr1 Si1 29.00(18) 3_666 3_666 ?
O3 Sr1 Si1 156.38(14) 4_565 3_666 ?
O7 Sr1 O4 106.84(17) 4_565 . ?
O4 Sr1 O4 69.0(2) 3_666 . ?
O5 Sr1 O4 54.65(17) 4_566 . ?
O1 Sr1 O4 50.14(11) . . ?
O3 Sr1 O4 125.60(16) 2_756 . ?
O2 Sr1 O4 172.1(2) . . ?
O8 Sr1 O4 80.39(11) 3_666 . ?
O3 Sr1 O4 101.18(10) 4_565 . ?
Si1 Sr1 O4 72.54(11) 3_666 . ?
O7 Sr1 Al1 86.97(12) 4_565 . ?
O4 Sr1 Al1 96.63(14) 3_666 . ?
O5 Sr1 Al1 148.52(11) 4_566 . ?
O1 Sr1 Al1 114.11(11) . . ?
O3 Sr1 Al1 31.23(11) 2_756 . ?
O2 Sr1 Al1 30.86(18) . . ?
O8 Sr1 Al1 108.00(12) 3_666 . ?
O3 Sr1 Al1 72.53(10) 4_565 . ?
Si1 Sr1 Al1 104.02(6) 3_666 . ?
O4 Sr1 Al1 156.82(15) . . ?
O7 Sr1 Si2 24.56(12) 4_565 4_565 ?
O4 Sr1 Si2 153.79(11) 3_666 4_565 ?
O5 Sr1 Si2 89.04(13) 4_566 4_565 ?
O1 Sr1 Si2 68.02(13) . 4_565 ?
O3 Sr1 Si2 90.21(14) 2_756 4_565 ?
O2 Sr1 Si2 74.02(14) . 4_565 ?
O8 Sr1 Si2 147.46(19) 3_666 4_565 ?
O3 Sr1 Si2 27.23(15) 4_565 4_565 ?
Si1 Sr1 Si2 173.94(7) 3_666 4_565 ?
O4 Sr1 Si2 103.01(11) . 4_565 ?
Al1 Sr1 Si2 81.70(6) . 4_565 ?
O8 Si1 O4 104.9(3) . . ?
O8 Si1 O1 113.9(4) . . ?
O4 Si1 O1 105.3(2) . . ?
O8 Si1 O5 111.8(3) . . ?
O4 Si1 O5 112.1(4) . . ?
O1 Si1 O5 108.7(3) . . ?
O8 Si1 Sr1 54.19(15) . 3_666 ?
O4 Si1 Sr1 50.7(3) . 3_666 ?
O1 Si1 Sr1 123.1(2) . 3_666 ?
O5 Si1 Sr1 127.76(13) . 3_666 ?
O8 Si1 Sr1 114.9(2) . . ?
O4 Si1 Sr1 65.56(14) . . ?
O1 Si1 Sr1 40.83(15) . . ?
O5 Si1 Sr1 132.1(2) . . ?
Sr1 Si1 Sr1 89.43(4) 3_666 . ?
O8 Si1 Sr1 145.11(18) . 4_565 ?
O4 Si1 Sr1 104.3(3) . 4_565 ?
O1 Si1 Sr1 75.8(3) . 4_565 ?
O5 Si1 Sr1 37.92(19) . 4_565 ?
Sr1 Si1 Sr1 149.75(8) 3_666 4_565 ?
Sr1 Si1 Sr1 94.46(5) . 4_565 ?
O6 Si2 O7 111.6(2) . . ?
O6 Si2 O3 111.1(3) . . ?
O7 Si2 O3 107.4(4) . . ?
O6 Si2 O2 109.8(3) . . ?
O7 Si2 O2 107.0(3) . . ?
O3 Si2 O2 109.9(3) . . ?
O6 Si2 Sr1 133.9(2) . 4_566 ?
O7 Si2 Sr1 41.2(3) . 4_566 ?
O3 Si2 Sr1 66.93(17) . 4_566 ?
O2 Si2 Sr1 113.83(17) . 4_566 ?
O7 Al1 O2 113.7(3) 3_767 . ?
O7 Al1 O3 112.6(3) 3_767 2_756 ?
O2 Al1 O3 103.0(3) . 2_756 ?
O7 Al1 O1 108.8(3) 3_767 3_766 ?
O2 Al1 O1 115.6(4) . 3_766 ?
O3 Al1 O1 102.5(2) 2_756 3_766 ?
O7 Al1 Sr1 127.31(14) 3_767 . ?
O2 Al1 Sr1 51.60(13) . . ?
O3 Al1 Sr1 51.5(2) 2_756 . ?
O1 Al1 Sr1 123.3(2) 3_766 . ?
O7 Al1 Sr1 39.7(2) 3_767 2_756 ?
O2 Al1 Sr1 150.72(17) . 2_756 ?
O3 Al1 Sr1 100.6(3) 2_756 2_756 ?
O1 Al1 Sr1 75.3(3) 3_766 2_756 ?
Sr1 Al1 Sr1 146.85(9) . 2_756 ?
O7 Al1 Sr1 133.3(2) 3_767 3_766 ?
O2 Al1 Sr1 112.3(2) . 3_766 ?
O3 Al1 Sr1 63.35(15) 2_756 3_766 ?
O1 Al1 Sr1 40.83(13) 3_766 3_766 ?
Sr1 Al1 Sr1 88.35(5) . 3_766 ?
Sr1 Al1 Sr1 93.74(6) 2_756 3_766 ?
O6 Al2 O5 113.2(2) 4_465 4_566 ?
O6 Al2 O4 111.0(3) 4_465 . ?
O5 Al2 O4 104.3(3) 4_566 . ?
O6 Al2 O8 111.7(3) 4_465 2_645 ?
O5 Al2 O8 107.3(3) 4_566 2_645 ?
O4 Al2 O8 109.0(3) . 2_645 ?
O6 Al2 Sr1 135.9(2) 4_465 . ?
O5 Al2 Sr1 40.9(3) 4_566 . ?
O4 Al2 Sr1 64.48(15) . . ?
O8 Al2 Sr1 110.86(15) 2_645 . ?
Si1 O1 Al1 131.5(3) . 3_766 ?
Si1 O1 Sr1 115.17(19) . . ?
Al1 O1 Sr1 113.15(16) 3_766 . ?
Si2 O2 Al1 125.1(3) . . ?
Si2 O2 Sr1 137.2(4) . . ?
Al1 O2 Sr1 97.5(2) . . ?
Si2 O3 Al1 123.4(4) . 2_746 ?
Si2 O3 Sr1 137.0(2) . 2_746 ?
Al1 O3 Sr1 97.3(3) 2_746 2_746 ?
Si2 O3 Sr1 85.84(18) . 4_566 ?
Al1 O3 Sr1 88.18(17) 2_746 4_566 ?
Sr1 O3 Sr1 111.1(2) 2_746 4_566 ?
Si1 O4 Al2 124.8(4) . . ?
Si1 O4 Sr1 100.4(4) . 3_666 ?
Al2 O4 Sr1 132.5(2) . 3_666 ?
Si1 O4 Sr1 87.88(15) . . ?
Al2 O4 Sr1 86.69(16) . . ?
Sr1 O4 Sr1 111.0(2) 3_666 . ?
Si1 O5 Al2 127.5(4) . 4_565 ?
Si1 O5 Sr1 119.4(2) . 4_565 ?
Al2 O5 Sr1 112.8(3) 4_565 4_565 ?
Si2 O6 Al2 137.5(4) . 4_666 ?
Si2 O7 Al1 128.9(4) . 3_767 ?
Si2 O7 Sr1 114.3(4) . 4_566 ?
Al1 O7 Sr1 114.8(2) 3_767 4_566 ?
Si1 O8 Al2 128.9(3) . 2_655 ?
Si1 O8 Sr1 96.8(2) . 3_666 ?
Al2 O8 Sr1 134.2(4) 2_655 3_666 ?

loop_
_geom_bond_atom_site_label_1
_geom_bond_atom_site_label_2
_geom_bond_distance
_geom_bond_site_symmetry_2
_geom_bond_publ_flag
Sr1 O7 2.573(7) 4_565 ?
Sr1 O4 2.592(7) 3_666 ?
Sr1 O5 2.590(7) 4_566 ?
Sr1 O1 2.613(4) . ?
Sr1 O3 2.645(7) 2_756 ?
Sr1 O2 2.651(3) . ?
Sr1 O8 2.690(4) 3_666 ?
Sr1 O3 3.286(4) 4_565 ?
Sr1 Si1 3.294(2) 3_666 ?
Sr1 O4 3.295(4) . ?
Sr1 Al1 3.354(2) . ?
Sr1 Si2 3.563(2) 4_565 ?
Si1 O8 1.608(9) . ?
Si1 O4 1.619(5) . ?
Si1 O1 1.625(3) . ?
Si1 O5 1.627(6) . ?
Si2 O6 1.596(4) . ?
Si2 O7 1.624(4) . ?
Si2 O3 1.635(8) . ?
Si2 O2 1.634(6) . ?
Al1 O7 1.735(7) 3_767 ?
Al1 O2 1.735(9) . ?
Al1 O3 1.753(5) 2_756 ?
Al1 O1 1.754(4) 3_766 ?
Al2 O6 1.731(4) 4_465 ?
Al2 O5 1.752(4) 4_566 ?
Al2 O4 1.761(9) . ?
Al2 O8 1.763(7) 2_645 ?
